data_2020623
loop_
_publ_author_name
'Rong, Yi'
'Sambade, David'
'Parkin, Gerard'

_publ_section_title
;
 Molecular structures of
 tris(1-<i>tert</i>-butyl-2-mercaptoimidazolyl)hydroborate complexes of
 titanium, zirconium and hafnium
;
_journal_coeditor_code YP3125
_journal_issue 11
_journal_name_full 'Acta Crystallographica Section C'
_journal_page_first 806
_journal_page_last 812
_journal_paper_doi 10.1107/S2053229616008925
_journal_volume 72
_journal_year 2016
_chemical_formula_iupac '[Ti (C21 H34 B N6 S3) Cl2 (C5 H5)], 0.5C6 H6'
_chemical_formula_moiety 'C26 H39 B Cl2 N6 S3 Ti, 0.5C6 H6'
_chemical_formula_sum 'C29 H42 B Cl2 N6 S3 Ti'
_chemical_formula_weight 700.47
_chemical_name_systematic
'Dichlorido(\h^5^-cyclopentadienyl)[tris(1-<i>tert</i>-butyl-2-sulfanylidene-2,3-dihydro-1<i>H</i>-imidazol-3-yl)borato-\k^3^<i>S</i>,<i>S</i>',<i>H</i>]titanium(IV) benzene hemisolvate'
_space_group_crystal_system monoclinic
_space_group_IT_number 14
_space_group_name_Hall '-P 2yn'
_space_group_name_H-M_alt 'P 1 21/n 1'
_symmetry_space_group_name_Hall '-P 2yn'
_symmetry_space_group_name_H-M 'P 1 21/n 1'
_atom_sites_solution_hydrogens geom
_audit_creation_method SHELXL-2014/7
_cell_angle_alpha 90
_cell_angle_beta 102.593(7)
_cell_angle_gamma 90
_cell_formula_units_Z 4
_cell_length_a 14.720(7)
_cell_length_b 11.327(5)
_cell_length_c 20.422(10)
_cell_measurement_reflns_used 2949
_cell_measurement_temperature 150(2)
_cell_measurement_theta_max 19.53
_cell_measurement_theta_min 2.29
_cell_volume 3323(3)
_computing_cell_refinement
;
SAINT (Bruker, 2011)
;
_computing_data_collection
;
APEX2 (Bruker, 2011)
;
_computing_data_reduction
;
SAINT (Bruker, 2011)
;
_computing_molecular_graphics
;
SHELXTL (Sheldrick, 2008)
;
_computing_publication_material
;
SHELXTL (Sheldrick, 2008)
;
_computing_structure_refinement
;
SHELXL2014 (Sheldrick, 2015)
;
_computing_structure_solution
;
SHELXS97 (Sheldrick, 2008)
;
_diffrn_ambient_temperature 150(2)
_diffrn_measured_fraction_theta_full 0.999
_diffrn_measured_fraction_theta_max 0.999
_diffrn_measurement_device_type 'Bruker APEXII CCD'
_diffrn_measurement_method '\f and \w scans'
_diffrn_radiation_type MoK\a
_diffrn_radiation_wavelength 0.71073
_diffrn_reflns_av_R_equivalents 0.2295
_diffrn_reflns_limit_h_max 17
_diffrn_reflns_limit_h_min -17
_diffrn_reflns_limit_k_max 13
_diffrn_reflns_limit_k_min -13
_diffrn_reflns_limit_l_max 24
_diffrn_reflns_limit_l_min -24
_diffrn_reflns_number 34971
_diffrn_reflns_theta_full 24.998
_diffrn_reflns_theta_max 24.998
_diffrn_reflns_theta_min 1.556
_exptl_absorpt_coefficient_mu 0.637
_exptl_absorpt_correction_T_max 0.7461
_exptl_absorpt_correction_T_min 0.6638
_exptl_absorpt_correction_type empirical
_exptl_absorpt_process_details
;
(SADABS; Bruker, 2014)
;
_exptl_crystal_colour black
_exptl_crystal_density_diffrn 1.400
_exptl_crystal_description block
_exptl_crystal_F_000 1468
_exptl_crystal_size_max 0.280
_exptl_crystal_size_mid 0.100
_exptl_crystal_size_min 0.020
_refine_diff_density_max 0.357
_refine_diff_density_min -0.322
_refine_ls_extinction_method none
_refine_ls_goodness_of_fit_ref 0.678
_refine_ls_hydrogen_treatment constr
_refine_ls_matrix_type full
_refine_ls_number_parameters 434
_refine_ls_number_reflns 5853
_refine_ls_number_restraints 194
_refine_ls_restrained_S_all 0.667
_refine_ls_R_factor_all 0.1719
_refine_ls_R_factor_gt 0.0496
_refine_ls_shift/su_max 0.000
_refine_ls_shift/su_mean 0.000
_refine_ls_structure_factor_coef Fsqd
_refine_ls_weighting_details 'w=1/[\s^2^(Fo^2^)+(0.0209P)^2^] where P=(Fo^2^+2Fc^2^)/3'
_refine_ls_weighting_scheme calc
_refine_ls_wR_factor_gt 0.0763
_refine_ls_wR_factor_ref 0.0939
_reflns_number_gt 2173
_reflns_number_total 5853
_reflns_threshold_expression 'I > 2\s(I)'
_cod_data_source_file yp3125sup1.cif
_cod_data_source_block II
_cod_depositor_comments 'Adding full bibliography for 2020622--2020626.cif.'
_cod_database_code 2020623
_shelx_space_group_comment
;
The symmetry employed for this shelxl refinement is uniquely defined
by the following loop, which should always be used as a source of
symmetry information in preference to the above space-group names.
They are only intended as comments.
;
_shelx_estimated_absorpt_t_min 0.842
_shelx_estimated_absorpt_t_max 0.987

loop_
_space_group_symop_operation_xyz
'x, y, z'
'-x+1/2, y+1/2, -z+1/2'
'-x, -y, -z'
'x-1/2, -y-1/2, z-1/2'

loop_
_atom_site_type_symbol
_atom_site_label
_atom_site_fract_x
_atom_site_fract_y
_atom_site_fract_z
_atom_site_U_iso_or_equiv
_atom_site_adp_type
_atom_site_calc_flag
_atom_site_occupancy
_atom_site_disorder_assembly
_atom_site_disorder_group
Ti Ti1 0.34802(6) 0.28961(9) 0.18194(4) 0.0340(3) Uani d 1 . .
B B1 0.2641(4) 0.2894(5) 0.0204(3) 0.0267(15) Uani d 1 . .
H H1 0.2998 0.2618 0.0682 0.032 Uiso calc 1 . .
Cl Cl1 0.38382(10) 0.08661(12) 0.17163(7) 0.0468(4) Uani d 1 . .
Cl Cl2 0.47882(9) 0.33781(12) 0.13980(7) 0.0426(4) Uani d 1 . .
S S1 0.28001(10) 0.48546(12) 0.13111(7) 0.0367(4) Uani d 1 . .
S S2 0.18251(9) 0.22789(13) 0.15579(7) 0.0413(4) Uani d 1 . .
S S3 0.19699(10) 0.28492(14) -0.15091(7) 0.0459(4) Uani d 1 . .
N N11 0.3041(3) 0.4126(4) 0.0094(2) 0.0288(11) Uani d 1 . .
N N12 0.3678(3) 0.5859(4) 0.0379(2) 0.0332(11) Uani d 1 . .
N N21 0.1607(3) 0.3006(4) 0.0244(2) 0.0313(11) Uani d 1 . .
N N22 0.0332(3) 0.3109(4) 0.0648(2) 0.0366(12) Uani d 1 . .
N N31 0.2847(3) 0.1967(4) -0.0287(2) 0.0292(11) Uani d 1 . .
N N32 0.2928(3) 0.0800(4) -0.1135(2) 0.0334(11) Uani d 1 . .
C C11 0.3177(3) 0.4966(5) 0.0573(2) 0.0297(13) Uani d 1 . .
C C12 0.3456(3) 0.4489(5) -0.0413(3) 0.0299(14) Uani d 1 . .
H H12A 0.3471 0.4066 -0.0812 0.036 Uiso calc 1 . .
C C13 0.3839(3) 0.5554(5) -0.0240(3) 0.0363(15) Uani d 1 . .
H H13A 0.4165 0.6018 -0.0500 0.044 Uiso calc 1 . .
C C14 0.3998(4) 0.6980(5) 0.0751(3) 0.0392(15) Uani d 1 . .
C C15 0.4589(3) 0.7672(4) 0.0363(3) 0.0503(17) Uani d 1 . .
H H15A 0.4246 0.7771 -0.0103 0.075 Uiso calc 1 . .
H H15B 0.5169 0.7243 0.0370 0.075 Uiso calc 1 . .
H H15C 0.4733 0.8449 0.0570 0.075 Uiso calc 1 . .
C C16 0.3137(3) 0.7727(4) 0.0783(3) 0.0478(16) Uani d 1 . .
H H16A 0.2816 0.7951 0.0328 0.072 Uiso calc 1 . .
H H16B 0.3332 0.8439 0.1049 0.072 Uiso calc 1 . .
H H16C 0.2715 0.7265 0.0993 0.072 Uiso calc 1 . .
C C17 0.4585(4) 0.6697(5) 0.1448(3) 0.0579(18) Uani d 1 . .
H H17A 0.4208 0.6255 0.1704 0.087 Uiso calc 1 . .
H H17B 0.4799 0.7434 0.1683 0.087 Uiso calc 1 . .
H H17C 0.5124 0.6221 0.1403 0.087 Uiso calc 1 . .
C C21 0.1251(3) 0.2807(5) 0.0794(2) 0.0346(14) Uani d 1 . .
C C22 0.0898(4) 0.3442(4) -0.0258(3) 0.0400(15) Uani d 1 . .
H H22A 0.0951 0.3666 -0.0696 0.048 Uiso calc 1 . .
C C23 0.0116(4) 0.3491(5) -0.0013(3) 0.0462(16) Uani d 1 . .
H H23A -0.0479 0.3743 -0.0252 0.055 Uiso calc 1 . .
C C24 -0.0311(4) 0.3249(5) 0.1128(3) 0.0373(15) Uani d 1 . .
C C25 0.0070(3) 0.4256(5) 0.1602(3) 0.0483(17) Uani d 1 . .
H H25A 0.0692 0.4047 0.1860 0.072 Uiso calc 1 . .
H H25B -0.0345 0.4394 0.1910 0.072 Uiso calc 1 . .
H H25C 0.0108 0.4973 0.1341 0.072 Uiso calc 1 . .
C C26 -0.1283(3) 0.3524(5) 0.0722(3) 0.0580(19) Uani d 1 . .
H H26A -0.1485 0.2895 0.0393 0.087 Uiso calc 1 . .
H H26B -0.1274 0.4278 0.0488 0.087 Uiso calc 1 . .
H H26C -0.1716 0.3577 0.1023 0.087 Uiso calc 1 . .
C C27 -0.0370(3) 0.2120(5) 0.1495(3) 0.0528(17) Uani d 1 . .
H H27A -0.0556 0.1480 0.1171 0.079 Uiso calc 1 . .
H H27B -0.0831 0.2201 0.1773 0.079 Uiso calc 1 . .
H H27C 0.0240 0.1940 0.1782 0.079 Uiso calc 1 . .
C C31 0.2574(3) 0.1844(5) -0.0975(3) 0.0311(14) Uani d 1 . .
C C32 0.3362(4) 0.0989(5) -0.0040(3) 0.0354(15) Uani d 1 . .
H H32A 0.3633 0.0839 0.0419 0.043 Uiso calc 1 . .
C C33 0.3418(4) 0.0287(5) -0.0553(3) 0.0437(16) Uani d 1 . .
H H33A 0.3741 -0.0444 -0.0522 0.052 Uiso calc 1 . .
C C34 0.2835(4) 0.0253(5) -0.1811(3) 0.0454(16) Uani d 1 . .
C C35 0.1816(4) 0.0159(5) -0.2159(3) 0.0600(19) Uani d 1 . .
H H35A 0.1556 0.0952 -0.2256 0.090 Uiso calc 1 . .
H H35B 0.1475 -0.0256 -0.1867 0.090 Uiso calc 1 . .
H H35C 0.1759 -0.0281 -0.2579 0.090 Uiso calc 1 . .
C C36 0.3346(4) 0.0998(5) -0.2220(3) 0.0596(19) Uani d 1 . .
H H36A 0.3099 0.1804 -0.2249 0.089 Uiso calc 1 . .
H H36B 0.3263 0.0665 -0.2672 0.089 Uiso calc 1 . .
H H36C 0.4010 0.1011 -0.2006 0.089 Uiso calc 1 . .
C C37 0.3252(4) -0.0958(5) -0.1741(3) 0.067(2) Uani d 1 . .
H H37A 0.2958 -0.1431 -0.1443 0.101 Uiso calc 1 . .
H H37B 0.3922 -0.0901 -0.1551 0.101 Uiso calc 1 . .
H H37C 0.3149 -0.1335 -0.2183 0.101 Uiso calc 1 . .
C C41 0.2961(13) 0.353(2) 0.2803(7) 0.0369(11) Uani d 0.431(10) A 1
H H41A 0.2310 0.3765 0.2818 0.044 Uiso calc 0.431(10) A 1
C C42 0.3672(17) 0.4309(18) 0.2729(7) 0.0371(11) Uani d 0.431(10) A 1
H H42A 0.3618 0.5186 0.2681 0.044 Uiso calc 0.431(10) A 1
C C43 0.4486(14) 0.365(2) 0.2797(7) 0.0372(11) Uani d 0.431(10) A 1
H H43A 0.5118 0.3995 0.2813 0.045 Uiso calc 0.431(10) A 1
C C44 0.4307(17) 0.2469(18) 0.2913(7) 0.0372(11) Uani d 0.431(10) A 1
H H44A 0.4787 0.1836 0.3039 0.045 Uiso calc 0.431(10) A 1
C C45 0.3347(15) 0.235(2) 0.2902(7) 0.0371(11) Uani d 0.431(10) A 1
H H45A 0.3029 0.1628 0.3027 0.045 Uiso calc 0.431(10) A 1
C C51 0.2958(10) 0.2890(17) 0.2849(5) 0.0371(11) Uani d 0.569(10) A 2
H H51A 0.2337 0.2612 0.2911 0.044 Uiso calc 0.569(10) A 2
C C52 0.3763(12) 0.2226(14) 0.2945(5) 0.0371(11) Uani d 0.569(10) A 2
H H52A 0.3822 0.1381 0.3091 0.045 Uiso calc 0.569(10) A 2
C C53 0.4502(10) 0.2960(17) 0.2865(6) 0.0372(11) Uani d 0.569(10) A 2
H H53A 0.5176 0.2739 0.2962 0.045 Uiso calc 0.569(10) A 2
C C54 0.4140(11) 0.4106(15) 0.2731(5) 0.0370(11) Uani d 0.569(10) A 2
H H54A 0.4508 0.4842 0.2712 0.044 Uiso calc 0.569(10) A 2
C C55 0.3192(13) 0.4044(13) 0.2728(5) 0.0370(11) Uani d 0.569(10) A 2
H H55A 0.2761 0.4736 0.2684 0.044 Uiso calc 0.569(10) A 2
C C61 0.0951(4) 0.0035(6) 0.0038(3) 0.0580(19) Uani d 1 . .
H H61A 0.1602 0.0068 0.0060 0.070 Uiso calc 1 . .
C C62 0.0330(5) 0.0609(5) -0.0477(3) 0.0560(19) Uani d 1 . .
H H62A 0.0558 0.1031 -0.0809 0.067 Uiso calc 1 . .
C C63 -0.0616(5) 0.0567(6) -0.0506(3) 0.0591(19) Uani d 1 . .
H H63A -0.1033 0.0965 -0.0857 0.071 Uiso calc 1 . .

loop_
_atom_site_aniso_label
_atom_site_aniso_U_11
_atom_site_aniso_U_22
_atom_site_aniso_U_33
_atom_site_aniso_U_12
_atom_site_aniso_U_13
_atom_site_aniso_U_23
Ti1 0.0333(6) 0.0414(7) 0.0279(6) -0.0025(5) 0.0079(5) 0.0036(5)
B1 0.028(4) 0.031(4) 0.022(3) 0.006(3) 0.008(3) 0.003(3)
Cl1 0.0554(10) 0.0465(10) 0.0369(9) 0.0053(9) 0.0070(8) 0.0039(8)
Cl2 0.0340(9) 0.0557(10) 0.0401(9) -0.0015(8) 0.0127(7) 0.0058(8)
S1 0.0457(10) 0.0364(9) 0.0323(8) -0.0010(8) 0.0178(8) 0.0005(7)
S2 0.0353(9) 0.0534(11) 0.0355(9) -0.0071(8) 0.0083(7) 0.0110(8)
S3 0.0476(10) 0.0595(11) 0.0292(8) 0.0096(9) 0.0055(8) 0.0076(8)
N11 0.034(3) 0.029(3) 0.024(3) 0.003(2) 0.010(2) 0.005(2)
N12 0.033(3) 0.034(3) 0.036(3) 0.000(2) 0.015(2) 0.003(3)
N21 0.030(3) 0.037(3) 0.028(3) 0.004(2) 0.010(2) 0.005(2)
N22 0.028(3) 0.047(3) 0.035(3) 0.001(3) 0.008(2) -0.003(3)
N31 0.027(3) 0.032(3) 0.028(3) 0.002(2) 0.005(2) 0.004(2)
N32 0.036(3) 0.034(3) 0.031(3) 0.000(2) 0.009(2) -0.002(3)
C11 0.023(3) 0.033(4) 0.035(3) 0.002(3) 0.010(3) 0.005(3)
C12 0.028(3) 0.038(4) 0.027(3) 0.006(3) 0.014(3) 0.007(3)
C13 0.027(3) 0.046(4) 0.040(4) 0.007(3) 0.016(3) 0.015(3)
C14 0.042(4) 0.034(4) 0.043(4) -0.003(3) 0.012(3) 0.000(3)
C15 0.038(4) 0.040(4) 0.073(4) 0.000(3) 0.012(3) 0.015(3)
C16 0.051(4) 0.036(4) 0.063(4) -0.005(3) 0.025(3) -0.004(3)
C17 0.064(5) 0.055(4) 0.048(4) -0.023(4) -0.001(4) 0.005(4)
C21 0.027(3) 0.043(4) 0.034(3) -0.010(3) 0.006(3) -0.004(3)
C22 0.040(4) 0.047(4) 0.031(3) 0.015(3) 0.005(3) 0.012(3)
C23 0.040(4) 0.059(4) 0.039(4) 0.012(3) 0.006(3) 0.008(3)
C24 0.033(4) 0.032(4) 0.051(4) -0.003(3) 0.019(3) -0.004(3)
C25 0.049(4) 0.049(4) 0.053(4) 0.006(3) 0.023(3) 0.000(4)
C26 0.026(4) 0.082(5) 0.069(4) 0.003(4) 0.016(3) -0.011(4)
C27 0.043(4) 0.056(4) 0.069(4) -0.005(4) 0.031(3) 0.005(4)
C31 0.034(3) 0.030(4) 0.033(3) -0.003(3) 0.014(3) 0.004(3)
C32 0.041(4) 0.037(4) 0.027(3) 0.005(3) 0.004(3) 0.007(3)
C33 0.056(4) 0.034(4) 0.039(4) 0.006(3) 0.006(3) 0.009(3)
C34 0.050(4) 0.053(4) 0.037(4) -0.014(4) 0.015(3) -0.020(3)
C35 0.057(5) 0.074(5) 0.046(4) -0.021(4) 0.006(4) -0.014(4)
C36 0.052(4) 0.093(5) 0.041(4) -0.014(4) 0.025(3) -0.016(4)
C37 0.096(6) 0.051(5) 0.051(4) 0.011(4) 0.008(4) -0.028(4)
C41 0.035(3) 0.050(4) 0.0254(16) -0.005(3) 0.006(2) -0.001(2)
C42 0.035(3) 0.050(4) 0.0256(16) -0.005(3) 0.005(2) -0.001(2)
C43 0.035(3) 0.050(4) 0.0258(16) -0.005(3) 0.005(2) 0.000(2)
C44 0.035(3) 0.050(4) 0.0257(17) -0.005(3) 0.005(2) 0.000(2)
C45 0.035(3) 0.050(4) 0.0255(16) -0.005(3) 0.005(2) 0.000(2)
C51 0.035(3) 0.050(4) 0.0254(17) -0.005(3) 0.006(2) 0.000(2)
C52 0.035(3) 0.050(3) 0.0255(16) -0.005(3) 0.005(2) 0.000(2)
C53 0.035(3) 0.050(4) 0.0259(16) -0.005(3) 0.004(2) 0.000(2)
C54 0.035(3) 0.049(4) 0.0256(16) -0.005(3) 0.005(2) -0.001(2)
C55 0.035(3) 0.050(4) 0.0255(16) -0.005(3) 0.006(2) -0.001(2)
C61 0.051(5) 0.067(5) 0.058(5) -0.010(4) 0.016(4) -0.002(4)
C62 0.084(6) 0.050(4) 0.040(4) -0.010(4) 0.027(4) 0.007(4)
C63 0.055(5) 0.069(5) 0.048(5) 0.001(4) 0.000(4) 0.006(4)

loop_
_atom_type_symbol
_atom_type_description
_atom_type_scat_dispersion_real
_atom_type_scat_dispersion_imag
_atom_type_scat_source
C C 0.0033 0.0016 'International Tables Vol C Tables 4.2.6.8 and 6.1.1.4'
H H 0.0000 0.0000 'International Tables Vol C Tables 4.2.6.8 and 6.1.1.4'
B B 0.0013 0.0007 'International Tables Vol C Tables 4.2.6.8 and 6.1.1.4'
N N 0.0061 0.0033 'International Tables Vol C Tables 4.2.6.8 and 6.1.1.4'
S S 0.1246 0.1234 'International Tables Vol C Tables 4.2.6.8 and 6.1.1.4'
Cl Cl 0.1484 0.1585 'International Tables Vol C Tables 4.2.6.8 and 6.1.1.4'
Ti Ti 0.2776 0.4457 'International Tables Vol C Tables 4.2.6.8 and 6.1.1.4'

loop_
_geom_angle_atom_site_label_1
_geom_angle_atom_site_label_2
_geom_angle_atom_site_label_3
_geom_angle_site_symmetry_1
_geom_angle
H1 Ti1 C53 . 157.9
H1 Ti1 Cl2 . 76.0
C53 Ti1 Cl2 . 84.9(3)
H1 Ti1 C45 . 147.7
Cl2 Ti1 C45 . 130.8(5)
H1 Ti1 C54 . 150.0
C53 Ti1 C54 . 35.0(4)
Cl2 Ti1 C54 . 85.6(4)
H1 Ti1 C44 . 156.2
Cl2 Ti1 C44 . 95.8(6)
C45 Ti1 C44 . 35.1(5)
H1 Ti1 C43 . 154.0
Cl2 Ti1 C43 . 79.2(4)
C45 Ti1 C43 . 57.9(7)
C44 Ti1 C43 . 34.5(5)
H1 Ti1 C52 . 152.5
C53 Ti1 C52 . 34.9(4)
Cl2 Ti1 C52 . 116.6(4)
C54 Ti1 C52 . 57.5(5)
H1 Ti1 Cl1 . 78.7
C53 Ti1 Cl1 . 90.0(5)
Cl2 Ti1 Cl1 . 88.68(6)
C45 Ti1 Cl1 . 83.8(6)
C54 Ti1 Cl1 . 125.0(5)
C44 Ti1 Cl1 . 78.8(5)
C43 Ti1 Cl1 . 108.4(6)
C52 Ti1 Cl1 . 77.3(3)
H1 Ti1 C55 . 142.7
C53 Ti1 C55 . 57.1(5)
Cl2 Ti1 C55 . 117.4(5)
C54 Ti1 C55 . 34.4(4)
C52 Ti1 C55 . 56.1(5)
Cl1 Ti1 C55 . 132.7(3)
H1 Ti1 C51 . 143.2
C53 Ti1 C51 . 57.4(5)
Cl2 Ti1 C51 . 140.6(3)
C54 Ti1 C51 . 57.3(5)
C52 Ti1 C51 . 33.7(4)
Cl1 Ti1 C51 . 101.2(5)
C55 Ti1 C51 . 33.8(3)
H1 Ti1 C41 . 143.0
Cl2 Ti1 C41 . 132.3(5)
C45 Ti1 C41 . 35.7(5)
C44 Ti1 C41 . 57.5(7)
C43 Ti1 C41 . 56.2(6)
Cl1 Ti1 C41 . 118.7(6)
H1 Ti1 C42 . 145.6
Cl2 Ti1 C42 . 99.2(6)
C45 Ti1 C42 . 58.1(7)
C44 Ti1 C42 . 57.1(6)
C43 Ti1 C42 . 33.7(5)
Cl1 Ti1 C42 . 135.7(4)
C41 Ti1 C42 . 33.7(5)
H1 Ti1 S2 . 70.8
C53 Ti1 S2 . 127.9(4)
Cl2 Ti1 S2 . 146.73(6)
C45 Ti1 S2 . 81.3(5)
C54 Ti1 S2 . 123.6(4)
C44 Ti1 S2 . 115.3(6)
C43 Ti1 S2 . 133.4(4)
C52 Ti1 S2 . 94.3(4)
Cl1 Ti1 S2 . 86.25(6)
C55 Ti1 S2 . 89.3(5)
C51 Ti1 S2 . 72.5(3)
C41 Ti1 S2 . 77.8(4)
C42 Ti1 S2 . 107.3(6)
H1 Ti1 S1 . 72.6
C53 Ti1 S1 . 117.5(5)
Cl2 Ti1 S1 . 85.93(6)
C45 Ti1 S1 . 120.4(6)
C54 Ti1 S1 . 82.7(4)
C44 Ti1 S1 . 129.8(5)
C43 Ti1 S1 . 98.3(6)
C52 Ti1 S1 . 129.9(3)
Cl1 Ti1 S1 . 151.26(6)
C55 Ti1 S1 . 73.9(3)
C51 Ti1 S1 . 100.8(5)
C41 Ti1 S1 . 84.9(6)
C42 Ti1 S1 . 73.0(4)
S2 Ti1 S1 . 82.99(6)
H1 B1 N31 . 105.9
H1 B1 N21 . 105.9
N31 B1 N21 . 115.4(4)
H1 B1 N11 . 105.9
N31 B1 N11 . 112.8(4)
N21 B1 N11 . 110.1(4)
C11 S1 Ti1 . 104.29(17)
C21 S2 Ti1 . 111.35(18)
C11 N11 C12 . 108.4(4)
C11 N11 B1 . 122.1(4)
C12 N11 B1 . 128.6(4)
C11 N12 C13 . 107.0(4)
C11 N12 C14 . 127.8(4)
C13 N12 C14 . 125.2(4)
C21 N21 C22 . 107.9(4)
C21 N21 B1 . 126.3(4)
C22 N21 B1 . 125.6(4)
C21 N22 C23 . 107.2(4)
C21 N22 C24 . 128.1(4)
C23 N22 C24 . 123.7(5)
C32 N31 C31 . 107.9(4)
C32 N31 B1 . 119.0(4)
C31 N31 B1 . 133.0(4)
C31 N32 C33 . 108.3(4)
C31 N32 C34 . 128.4(5)
C33 N32 C34 . 123.3(5)
N11 C11 N12 . 108.6(4)
N11 C11 S1 . 123.9(4)
N12 C11 S1 . 127.4(4)
C13 C12 N11 . 107.4(5)
C12 C13 N12 . 108.7(5)
N12 C14 C15 . 109.0(4)
N12 C14 C17 . 110.1(4)
C15 C14 C17 . 108.8(4)
N12 C14 C16 . 108.4(4)
C15 C14 C16 . 108.1(4)
C17 C14 C16 . 112.2(5)
N21 C21 N22 . 108.8(4)
N21 C21 S2 . 127.5(4)
N22 C21 S2 . 123.7(4)
C23 C22 N21 . 107.8(5)
C22 C23 N22 . 108.3(5)
C27 C24 N22 . 110.3(4)
C27 C24 C25 . 112.1(5)
N22 C24 C25 . 107.1(4)
C27 C24 C26 . 107.4(5)
N22 C24 C26 . 108.4(4)
C25 C24 C26 . 111.5(4)
N32 C31 N31 . 106.9(4)
N32 C31 S3 . 127.2(4)
N31 C31 S3 . 125.8(4)
C33 C32 N31 . 108.4(5)
C32 C33 N32 . 108.5(5)
N32 C34 C37 . 109.8(5)
N32 C34 C36 . 109.0(4)
C37 C34 C36 . 108.9(5)
N32 C34 C35 . 110.2(5)
C37 C34 C35 . 108.9(5)
C36 C34 C35 . 110.1(5)
C42 C41 C45 . 108.4(14)
C42 C41 Ti1 . 73.6(8)
C45 C41 Ti1 . 69.7(8)
C43 C42 C41 . 107.7(15)
C43 C42 Ti1 . 71.2(8)
C41 C42 Ti1 . 72.7(8)
C42 C43 C44 . 109.8(16)
C42 C43 Ti1 . 75.1(8)
C44 C43 Ti1 . 71.9(9)
C43 C44 C45 . 108.4(16)
C43 C44 Ti1 . 73.6(8)
C45 C44 Ti1 . 72.3(8)
C44 C45 C41 . 105.7(15)
C44 C45 Ti1 . 72.6(8)
C41 C45 Ti1 . 74.6(9)
C52 C51 C55 . 107.5(11)
C52 C51 Ti1 . 72.3(6)
C55 C51 Ti1 . 72.6(6)
C51 C52 C53 . 108.8(12)
C51 C52 Ti1 . 74.0(6)
C53 C52 Ti1 . 71.0(6)
C54 C53 C52 . 107.3(11)
C54 C53 Ti1 . 73.0(6)
C52 C53 Ti1 . 74.2(6)
C55 C54 C53 . 106.9(11)
C55 C54 Ti1 . 74.2(6)
C53 C54 Ti1 . 71.9(6)
C51 C55 C54 . 109.5(11)
C51 C55 Ti1 . 73.6(6)
C54 C55 Ti1 . 71.5(6)
C63 C61 C62 3 119.2(6)
C63 C62 C61 . 120.3(6)
C61 C63 C62 3 120.5(6)

loop_
_geom_bond_atom_site_label_1
_geom_bond_atom_site_label_2
_geom_bond_site_symmetry_2
_geom_bond_distance
Ti1 H1 . 2.2981
Ti1 C53 . 2.330(12)
Ti1 Cl2 . 2.3386(18)
Ti1 C45 . 2.345(16)
Ti1 C54 . 2.344(12)
Ti1 C44 . 2.350(16)
Ti1 C43 . 2.372(16)
Ti1 C52 . 2.371(12)
Ti1 Cl1 . 2.379(2)
Ti1 C55 . 2.379(12)
Ti1 C51 . 2.392(11)
Ti1 C41 . 2.410(16)
Ti1 C42 . 2.421(16)
Ti1 S2 . 2.4783(19)
Ti1 S1 . 2.5589(19)
B1 H1 . 1.0500
B1 N31 . 1.528(6)
B1 N21 . 1.546(6)
B1 N11 . 1.550(6)
S1 C11 . 1.721(5)
S2 C21 . 1.713(5)
S3 C31 . 1.689(5)
N11 C11 . 1.347(6)
N11 C12 . 1.375(5)
N12 C11 . 1.360(6)
N12 C13 . 1.380(6)
N12 C14 . 1.501(6)
N21 C21 . 1.357(5)
N21 C22 . 1.385(5)
N22 C21 . 1.364(6)
N22 C23 . 1.387(6)
N22 C24 . 1.513(6)
N31 C32 . 1.375(6)
N31 C31 . 1.380(5)
N32 C31 . 1.362(6)
N32 C33 . 1.378(6)
N32 C34 . 1.491(6)
C12 C13 . 1.345(6)
C14 C15 . 1.516(6)
C14 C17 . 1.530(6)
C14 C16 . 1.537(6)
C22 C23 . 1.352(6)
C24 C27 . 1.494(6)
C24 C25 . 1.520(6)
C24 C26 . 1.521(6)
C32 C33 . 1.331(6)
C34 C37 . 1.497(7)
C34 C36 . 1.499(7)
C34 C35 . 1.517(7)
C41 C42 . 1.40(2)
C41 C45 . 1.46(2)
C42 C43 . 1.39(2)
C43 C44 . 1.40(2)
C44 C45 . 1.41(2)
C51 C52 . 1.381(16)
C51 C55 . 1.388(16)
C52 C53 . 1.408(17)
C53 C54 . 1.407(18)
C54 C55 . 1.395(16)
C61 C63 3 1.351(7)
C61 C62 . 1.395(7)
C62 C63 . 1.381(7)
C63 C61 3 1.351(7)
